data_7042837
loop_
_publ_author_name
'Xie, Zhen-ni'
'Mei, Lei'
'Wu, Qunyan'
'Hu, Kong-qiu'
'Xia, Liang-Shu'
'Chai, Zhifang'
'Shi, Weiqun'

_publ_section_title
;
 Temperature-induced Reversible Single-Crystal-to-Single-Crystal
 Isomerisation of Uranyl Polyrotaxane: An Exquisite Case of Coordination
 Variability of Uranyl Center
;
_journal_name_full 'Dalton Trans.'
_journal_paper_doi 10.1039/C7DT01034F
_journal_year 2017
_chemical_formula_sum 'C108 H106 Br2 N52 O34 U'
_chemical_formula_weight 3074.29
_chemical_name_systematic
;
 ?
;
_space_group_crystal_system triclinic
_space_group_IT_number 2
_space_group_name_Hall '-P 1'
_space_group_name_H-M_alt 'P -1'
_symmetry_space_group_name_Hall '-P 1'
_symmetry_space_group_name_H-M 'P -1'
_atom_sites_solution_hydrogens geom
_audit_creation_method SHELXL-2014
_audit_update_record
;
2017-02-22 deposited with the CCDC.
2017-05-01 downloaded from the CCDC.
;
_cell_angle_alpha 89.556(2)
_cell_angle_beta 81.972(2)
_cell_angle_gamma 84.793(2)
_cell_formula_units_Z 1
_cell_length_a 12.6201(4)
_cell_length_b 15.5773(6)
_cell_length_c 17.0824(6)
_cell_measurement_reflns_used 9813
_cell_measurement_temperature 170(2)
_cell_measurement_theta_max 27.48
_cell_measurement_theta_min 2.88
_cell_volume 3311.5(2)
_computing_cell_refinement 'Bruker SAINT'
_computing_data_collection 'Bruker APEX3'
_computing_data_reduction 'Bruker SAINT'
_computing_molecular_graphics 'Bruker SHELXTL'
_computing_publication_material 'Bruker SHELXTL'
_computing_structure_refinement 'SHELXL-2014 (Sheldrick, 2014)'
_computing_structure_solution 'SHELXS-97 (Sheldrick 2008)'
_diffrn_ambient_temperature 170(2)
_diffrn_measured_fraction_theta_full 0.998
_diffrn_measured_fraction_theta_max 0.994
_diffrn_measurement_device_type 'Bruker APEX-II CCD'
_diffrn_measurement_method '\f and \w scans'
_diffrn_radiation_type MoK\a
_diffrn_radiation_wavelength 0.71073
_diffrn_reflns_av_R_equivalents 0.0466
_diffrn_reflns_av_unetI/netI 0.0442
_diffrn_reflns_Laue_measured_fraction_full 0.998
_diffrn_reflns_Laue_measured_fraction_max 0.994
_diffrn_reflns_limit_h_max 16
_diffrn_reflns_limit_h_min -16
_diffrn_reflns_limit_k_max 20
_diffrn_reflns_limit_k_min -20
_diffrn_reflns_limit_l_max 22
_diffrn_reflns_limit_l_min -22
_diffrn_reflns_number 59429
_diffrn_reflns_point_group_measured_fraction_full 0.998
_diffrn_reflns_point_group_measured_fraction_max 0.994
_diffrn_reflns_theta_full 25.242
_diffrn_reflns_theta_max 27.485
_diffrn_reflns_theta_min 2.884
_exptl_absorpt_coefficient_mu 1.925
_exptl_crystal_colour yellow
_exptl_crystal_density_diffrn 1.542
_exptl_crystal_description block
_exptl_crystal_F_000 1552
_refine_diff_density_max 7.798
_refine_diff_density_min -3.108
_refine_diff_density_rms 0.193
_refine_ls_extinction_method none
_refine_ls_goodness_of_fit_ref 1.053
_refine_ls_hydrogen_treatment constr
_refine_ls_matrix_type full
_refine_ls_number_parameters 926
_refine_ls_number_reflns 15107
_refine_ls_number_restraints 918
_refine_ls_restrained_S_all 1.028
_refine_ls_R_factor_all 0.0887
_refine_ls_R_factor_gt 0.0747
_refine_ls_shift/su_max 0.000
_refine_ls_shift/su_mean 0.000
_refine_ls_structure_factor_coef Fsqd
_refine_ls_weighting_details 'w=1/[\s^2^(Fo^2^)+(0.1384P)^2^+19.4333P] where P=(Fo^2^+2Fc^2^)/3'
_refine_ls_weighting_scheme calc
_refine_ls_wR_factor_gt 0.2059
_refine_ls_wR_factor_ref 0.2203
_reflns_Friedel_coverage 0.000
_reflns_number_gt 13172
_reflns_number_total 15107
_reflns_threshold_expression 'I > 2\s(I)'
_cod_data_source_file c7dt01034f2.cif
_cod_data_source_block 7-aUP-170K
_cod_database_code 7042837
_shelx_space_group_comment
;
The symmetry employed for this shelxl refinement is uniquely defined
by the following loop, which should always be used as a source of
symmetry information in preference to the above space-group names.
They are only intended as comments.
;
_shelxl_version_number 2014-3

loop_
_space_group_symop_operation_xyz
'x, y, z'
'-x, -y, -z'

loop_
_atom_site_label
_atom_site_type_symbol
_atom_site_fract_x
_atom_site_fract_y
_atom_site_fract_z
_atom_site_U_iso_or_equiv
_atom_site_adp_type
_atom_site_occupancy
_atom_site_site_symmetry_order
_atom_site_calc_flag
_atom_site_refinement_flags_posn
_atom_site_refinement_flags_adp
_atom_site_refinement_flags_occupancy
_atom_site_disorder_assembly
_atom_site_disorder_group
U1 U 0.5000 0.5000 0.5000 0.02273(12) Uani 1 2 d S U P . .
N1 N 0.1736(4) 0.1775(3) 0.6181(3) 0.0236(10) Uani 1 1 d . U . . .
C1 C 0.4258(5) 0.3390(4) 0.6206(4) 0.0270(12) Uani 1 1 d . U . . .
Br1 Br 0.5802(3) 0.8874(3) 1.1519(2) 0.1214(14) Uani 0.5 1 d . . P . .
O1 O 0.5971(4) 0.4140(3) 0.4691(3) 0.0356(11) Uani 1 1 d . U . . .
O4 O 0.6508(8) 0.5813(6) 0.5553(5) 0.030(2) Uani 0.507(9) 1 d . U P A 1
O5 O 0.5628(8) 0.5012(6) 0.6417(6) 0.033(2) Uani 0.507(9) 1 d . U P A 1
O6 O 0.6096(7) 0.5289(6) 0.5878(5) 0.024(2) Uani 0.493(9) 1 d . U P A 2
O7 O 0.5207(9) 0.6362(7) 0.6645(7) 0.040(3) Uani 0.493(9) 1 d . U P A 2
O3 O 0.5005(4) 0.3139(3) 0.6556(4) 0.0394(12) Uani 1 1 d . U . . .
N3 N 0.9510(4) 0.2807(3) 0.8509(3) 0.0192(9) Uani 1 1 d . U . . .
C3 C 0.2465(5) 0.3087(4) 0.5847(4) 0.0275(12) Uani 1 1 d . U . . .
H3 H 0.2412 0.3641 0.5610 0.033 Uiso 1 1 calc R U . . .
O9 O 0.8206(3) 0.3634(3) 1.2162(2) 0.0209(8) Uani 1 1 d . U . . .
C9 C -0.0003(5) 0.0217(4) 0.5394(4) 0.0294(13) Uani 1 1 d . U . . .
H02U H 0.0049 -0.0230 0.5806 0.035 Uiso 1 1 calc R U . . .
H02V H -0.0693 0.0573 0.5533 0.035 Uiso 1 1 calc R U . . .
N9 N 0.8708(4) 0.6806(3) 1.2017(3) 0.0221(9) Uani 1 1 d . U . . .
O8 O 1.0029(3) 0.2249(3) 1.0991(2) 0.0237(8) Uani 1 1 d . U . . .
C8 C 0.0912(5) 0.0780(4) 0.5389(4) 0.0269(12) Uani 1 1 d . U . . .
H02I H 0.1606 0.0424 0.5272 0.032 Uiso 1 1 calc R U . . .
H02J H 0.0875 0.1221 0.4970 0.032 Uiso 1 1 calc R U . . .
N8 N 0.8079(4) 0.7434(3) 1.0828(3) 0.0200(9) Uani 1 1 d . U . . .
C7 C 0.0845(6) 0.1216(5) 0.6179(4) 0.0332(14) Uani 1 1 d . U . . .
H02O H 0.0148 0.1568 0.6297 0.040 Uiso 1 1 calc R U . . .
H02P H 0.0884 0.0774 0.6597 0.040 Uiso 1 1 calc R U . . .
N7 N 0.6879(4) 0.6481(3) 1.0910(3) 0.0221(9) Uani 1 1 d . U . . .
C6 C 0.3434(5) 0.2001(4) 0.6528(3) 0.0218(11) Uani 1 1 d . U . . .
H01F H 0.4046 0.1803 0.6767 0.026 Uiso 1 1 calc R U . . .
N6 N 0.6168(4) 0.5157(3) 1.0588(3) 0.0227(10) Uani 1 1 d . U . . .
C5 C 0.2612(5) 0.1490(4) 0.6516(4) 0.0249(11) Uani 1 1 d . U . . .
H02Q H 0.2656 0.0932 0.6745 0.030 Uiso 1 1 calc R U . . .
N5 N 0.6554(4) 0.3886(3) 0.9988(3) 0.0233(10) Uani 1 1 d . U . . .
C4 C 0.1646(5) 0.2563(4) 0.5851(4) 0.0284(12) Uani 1 1 d . U . . .
H4 H 0.1021 0.2754 0.5623 0.034 Uiso 1 1 calc R U . . .
N4 N 0.7835(4) 0.2920(3) 0.9127(3) 0.0222(10) Uani 1 1 d . U . . .
O10 O 0.8924(3) 0.5547(3) 1.2722(3) 0.0247(9) Uani 1 1 d . U . . .
C10 C 0.6385(11) 0.5463(9) 0.6216(8) 0.0227(19) Uani 0.507(9) 1 d . U P A .
N10 N 0.7387(4) 0.5950(3) 1.2174(3) 0.0203(9) Uani 1 1 d . U . . .
O11 O 0.7415(4) 0.7080(3) 0.9697(3) 0.0271(9) Uani 1 1 d . U . . .
C11 C 0.5987(11) 0.5818(9) 0.6455(8) 0.024(2) Uani 0.493(9) 1 d . U P A .
N11 N 0.6868(4) 0.4575(3) 1.1754(3) 0.0190(9) Uani 1 1 d . U . . .
O12 O 0.6430(4) 0.5110(3) 0.9222(3) 0.0305(10) Uani 1 1 d . U . . .
C12 C 0.7037(6) 0.5696(5) 0.6863(4) 0.0374(14) Uani 1 1 d . U . . .
N12 N 0.7248(4) 0.3300(3) 1.1165(3) 0.0197(9) Uani 1 1 d . U . . .
O13 O 0.8240(4) 0.3754(3) 0.8020(2) 0.0243(8) Uani 1 1 d . U . . .
C13 C 0.6773(6) 0.6132(5) 0.7577(5) 0.0387(15) Uani 1 1 d . U . . .
H02Y H 0.6071 0.6407 0.7724 0.046 Uiso 1 1 calc R U . . .
N13 N 0.8564(4) 0.2391(3) 1.0309(3) 0.0195(9) Uani 1 1 d . U . . .
O14 O 0.3434(4) 0.0998(3) 0.4469(3) 0.0280(9) Uani 1 1 d . U . . .
C14 C 0.7537(5) 0.6159(4) 0.8064(4) 0.0270(12) Uani 1 1 d . U . . .
H14 H 0.7358 0.6452 0.8557 0.032 Uiso 1 1 calc R U . . .
N14 N 1.0182(4) 0.2079(3) 0.9640(3) 0.0205(9) Uani 1 1 d . U . . .
O15 O 0.3056(4) -0.0404(3) 0.6143(3) 0.0260(9) Uani 1 1 d . U . . .
C15 C 0.8810(6) 0.5351(4) 0.7174(4) 0.0303(13) Uani 1 1 d . U . . .
H02X H 0.9516 0.5080 0.7037 0.036 Uiso 1 1 calc R U . . .
N15 N 0.2922(4) 0.0730(3) 0.3244(3) 0.0231(10) Uani 1 1 d . U . . .
O16 O 0.0760(4) -0.0199(3) 0.7678(4) 0.0398(12) Uani 1 1 d . U . . .
C16 C 0.8043(7) 0.5306(5) 0.6663(4) 0.0419(16) Uani 1 1 d . U . . .
H02W H 0.8226 0.5002 0.6176 0.050 Uiso 1 1 calc R U . . .
N16 N 0.3558(4) -0.0368(3) 0.3932(3) 0.0230(10) Uani 1 1 d . U . . .
O17 O -0.1135(3) 0.1425(3) 0.7482(3) 0.0251(9) Uani 1 1 d . U . . .
C17 C 0.9339(5) 0.5852(4) 0.8416(3) 0.0224(11) Uani 1 1 d . U . . .
H01K H 0.9240 0.6438 0.8650 0.027 Uiso 1 1 calc R U . . .
H01N H 1.0070 0.5773 0.8114 0.027 Uiso 1 1 calc R U . . .
N17 N 0.3250(4) -0.1298(3) 0.5056(3) 0.0223(10) Uani 1 1 d . U . . .
O19 O -0.1483(4) -0.2694(3) 0.5792(3) 0.0297(9) Uani 1 1 d . U . . .
C19 C 1.0030(5) 0.5326(4) 0.9664(3) 0.0217(11) Uani 1 1 d . U . . .
H01H H 1.0771 0.5283 0.9378 0.026 Uiso 1 1 calc R U . . .
H01I H 0.9871 0.5914 0.9891 0.026 Uiso 1 1 calc R U . . .
N19 N 0.2333(4) -0.2285(3) 0.4341(3) 0.0225(10) Uani 1 1 d . U . . .
O18 O 0.0749(4) -0.2907(3) 0.4320(3) 0.0338(10) Uani 1 1 d . U . . .
C18 C 0.9248(5) 0.5194(4) 0.9078(3) 0.0209(11) Uani 1 1 d . U . . .
H01C H 0.9402 0.4606 0.8850 0.025 Uiso 1 1 calc R U . . .
H01D H 0.8505 0.5244 0.9360 0.025 Uiso 1 1 calc R U . . .
N18 N 0.2347(4) -0.1719(3) 0.6180(3) 0.0196(9) Uani 1 1 d . U . . .
Br2 Br 0.5248(7) 0.7647(5) 0.5606(5) 0.219(3) Uani 0.5 1 d . . P . .
C2 C 0.3365(4) 0.2811(4) 0.6186(3) 0.0201(10) Uani 1 1 d . U . . .
N2 N 0.8537(4) 0.5783(3) 0.7863(3) 0.0172(9) Uani 1 1 d . U . . .
O2 O 0.4117(4) 0.4122(3) 0.5879(3) 0.0395(12) Uani 1 1 d . U . . .
C39 C 0.9479(5) 0.2074(4) 0.9041(3) 0.0190(10) Uani 1 1 d . U . . .
H01J H 0.9587 0.1516 0.8743 0.023 Uiso 1 1 calc R U . . .
C38 C 1.1319(5) 0.1867(4) 0.9503(4) 0.0221(11) Uani 1 1 d . U . . .
H38 H 1.1650 0.1318 0.9619 0.027 Uiso 1 1 calc R U . . .
C37 C -0.2757(5) -0.1621(4) 0.6989(4) 0.0237(12) Uani 1 1 d . U . . .
H02A H -0.3122 -0.1688 0.7535 0.028 Uiso 1 1 calc R U . . .
H02B H -0.3091 -0.1985 0.6637 0.028 Uiso 1 1 calc R U . . .
C36 C -0.1851(4) 0.1029(4) 0.7296(3) 0.0194(10) Uani 1 1 d . U . . .
C35 C -0.1511(5) -0.0262(4) 0.8096(4) 0.0263(12) Uani 1 1 d . U . . .
H02K H -0.2014 -0.0544 0.8493 0.032 Uiso 1 1 calc R U . . .
H02L H -0.1116 0.0125 0.8382 0.032 Uiso 1 1 calc R U . . .
C34 C -0.1096(5) -0.2424(4) 0.6347(3) 0.0219(10) Uani 1 1 d . U . . .
C33 C -0.0994(5) -0.1794(4) 0.7573(3) 0.0205(10) Uani 1 1 d . U . . .
H33 H -0.1301 -0.2051 0.8084 0.025 Uiso 1 1 calc R U . . .
C32 C 0.0111(4) -0.2268(4) 0.7243(3) 0.0200(10) Uani 1 1 d . U . . .
H32 H 0.0326 -0.2742 0.7602 0.024 Uiso 1 1 calc R U . . .
C31 C 0.0322(5) -0.0830(4) 0.7536(4) 0.0241(11) Uani 1 1 d . U . . .
C30 C 0.0718(5) -0.3183(4) 0.5999(4) 0.0258(12) Uani 1 1 d . U . . .
H02C H 0.1109 -0.3571 0.6345 0.031 Uiso 1 1 calc R U . . .
H02D H 0.0326 -0.3544 0.5684 0.031 Uiso 1 1 calc R U . . .
C40 C 0.8343(5) 0.2207(4) 0.9520(3) 0.0192(10) Uani 1 1 d . U . . .
H40 H 0.7948 0.1680 0.9511 0.023 Uiso 1 1 calc R U . . .
C41 C 0.9634(5) 0.2244(3) 1.0378(3) 0.0186(10) Uani 1 1 d . U . . .
C43 C 0.7752(5) 0.2437(4) 1.0997(3) 0.0201(10) Uani 1 1 d . U . . .
H02M H 0.8084 0.2222 1.1461 0.024 Uiso 1 1 calc R U . . .
H02N H 0.7192 0.2054 1.0915 0.024 Uiso 1 1 calc R U . . .
C42 C 0.8499(5) 0.3215(4) 0.8499(3) 0.0188(10) Uani 1 1 d . U . . .
C44 C 0.6726(5) 0.3259(4) 0.9349(3) 0.0254(12) Uani 1 1 d . U . . .
H02E H 0.6291 0.2772 0.9507 0.030 Uiso 1 1 calc R U . . .
H02F H 0.6459 0.3530 0.8879 0.030 Uiso 1 1 calc R U . . .
C46 C 0.6326(4) 0.3664(4) 1.0818(3) 0.0191(10) Uani 1 1 d . U . . .
H01G H 0.5710 0.3298 1.0919 0.023 Uiso 1 1 calc R U . . .
C45 C 0.7515(4) 0.3811(4) 1.1731(3) 0.0172(10) Uani 1 1 d . U . . .
C47 C 0.6060(4) 0.4560(4) 1.1234(3) 0.0196(10) Uani 1 1 d . U . . .
H47 H 0.5318 0.4619 1.1535 0.024 Uiso 1 1 calc R U . . .
C48 C 0.6396(4) 0.4755(4) 0.9862(4) 0.0224(11) Uani 1 1 d . U . . .
C51 C 0.8400(5) 0.6040(4) 1.2332(3) 0.0197(10) Uani 1 1 d . U . . .
C50 C 0.5973(5) 0.6077(4) 1.0681(4) 0.0250(12) Uani 1 1 d . U . . .
H02R H 0.5340 0.6209 1.1088 0.030 Uiso 1 1 calc R U . . .
H02S H 0.5797 0.6330 1.0177 0.030 Uiso 1 1 calc R U . . .
C49 C 0.6820(4) 0.5188(4) 1.2390(3) 0.0190(10) Uani 1 1 d . U . . .
H01R H 0.7130 0.4896 1.2834 0.023 Uiso 1 1 calc R U . . .
H01S H 0.6057 0.5375 1.2580 0.023 Uiso 1 1 calc R U . . .
C52 C 0.6962(4) 0.6662(4) 1.1731(3) 0.0207(10) Uani 1 1 d . U . . .
H01E H 0.6267 0.6934 1.2014 0.025 Uiso 1 1 calc R U . . .
C54 C 0.7455(4) 0.7001(4) 1.0403(3) 0.0205(10) Uani 1 1 d . U . . .
C53 C 0.7852(5) 0.7293(4) 1.1666(3) 0.0214(11) Uani 1 1 d . U . . .
H53 H 0.7598 0.7843 1.1960 0.026 Uiso 1 1 calc R U . . .
C55 C 0.9673(5) 0.7176(4) 1.2173(3) 0.0223(11) Uani 1 1 d . U . . .
H02H H 0.9760 0.7387 1.2679 0.027 Uiso 1 1 calc R U . . .
C29 C 0.1985(5) -0.1729(4) 0.7020(3) 0.0200(10) Uani 1 1 d . U . . .
H01A H 0.2227 -0.2293 0.7236 0.024 Uiso 1 1 calc R U . . .
H01B H 0.2321 -0.1278 0.7279 0.024 Uiso 1 1 calc R U . . .
C24 C 0.2895(4) -0.1069(3) 0.5827(3) 0.0180(10) Uani 1 1 d . U . . .
N24 N -0.1639(4) -0.1924(3) 0.6957(3) 0.0222(9) Uani 1 1 d . U . . .
C26 C 0.2473(5) -0.2492(4) 0.5690(3) 0.0196(10) Uani 1 1 d . U . . .
H26 H 0.2894 -0.2978 0.5925 0.024 Uiso 1 1 calc R U . . .
N26 N -0.2540(4) 0.1306(3) 0.6767(3) 0.0218(10) Uani 1 1 d . U . . .
C25 C 0.3082(4) -0.2181(4) 0.4895(3) 0.0196(10) Uani 1 1 d . U . . .
H25 H 0.3778 -0.2538 0.4741 0.024 Uiso 1 1 calc R U . . .
N25 N -0.2118(4) 0.0242(3) 0.7577(3) 0.0248(10) Uani 1 1 d . U . . .
C28 C 0.1450(5) -0.2664(4) 0.4672(4) 0.0234(11) Uani 1 1 d . U . . .
C27 C 0.2616(5) -0.2193(4) 0.3495(3) 0.0225(11) Uani 1 1 d . U . . .
H01P H 0.2136 -0.2519 0.3222 0.027 Uiso 1 1 calc R U . . .
H01Q H 0.3361 -0.2452 0.3339 0.027 Uiso 1 1 calc R U . . .
C23 C 0.4010(5) -0.0813(4) 0.4569(4) 0.0239(12) Uani 1 1 d . U . . .
H02T H 0.4733 -0.0789 0.4658 0.029 Uiso 1 1 calc R U . . .
N23 N -0.0056(4) -0.2601(3) 0.6490(3) 0.0246(10) Uani 1 1 d . U . . .
C22 C 0.3432(4) -0.0764(4) 0.3197(3) 0.0213(11) Uani 1 1 d . U . . .
H22 H 0.4121 -0.1076 0.2945 0.026 Uiso 1 1 calc R U . . .
N22 N -0.0748(4) -0.0921(3) 0.7682(3) 0.0249(10) Uani 1 1 d . U . . .
C20 C 0.3324(4) 0.0502(4) 0.3940(3) 0.0217(11) Uani 1 1 d . U . . .
N20 N 0.1490(4) -0.2752(3) 0.5467(3) 0.0243(10) Uani 1 1 d . U . . .
C21 C 0.3079(5) 0.0014(4) 0.2691(3) 0.0220(11) Uani 1 1 d . U . . .
H02G H 0.3645 0.0111 0.2235 0.026 Uiso 1 1 calc R U . . .
N21 N 0.0832(4) -0.1582(3) 0.7208(3) 0.0225(10) Uani 1 1 d . U . . .

loop_
_atom_site_aniso_label
_atom_site_aniso_U_11
_atom_site_aniso_U_22
_atom_site_aniso_U_33
_atom_site_aniso_U_23
_atom_site_aniso_U_13
_atom_site_aniso_U_12
U1 0.02535(18) 0.01769(16) 0.02209(17) 0.00506(11) 0.00319(11) 0.00410(11)
N1 0.025(2) 0.027(2) 0.018(2) 0.0007(18) 0.0039(17) -0.0070(18)
C1 0.015(2) 0.028(3) 0.034(3) 0.002(2) 0.011(2) -0.002(2)
Br1 0.128(3) 0.124(3) 0.088(2) 0.0304(19) 0.0254(19) 0.059(2)
O1 0.033(2) 0.026(2) 0.041(3) -0.0014(19) 0.006(2) 0.0137(19)
O4 0.036(4) 0.039(5) 0.022(3) 0.013(3) -0.013(3) -0.017(4)
O5 0.035(4) 0.037(4) 0.030(4) 0.011(3) -0.008(3) -0.017(3)
O6 0.025(4) 0.030(4) 0.019(4) 0.007(3) -0.008(3) -0.008(3)
O7 0.039(5) 0.043(5) 0.041(5) -0.006(4) -0.024(4) 0.008(4)
O3 0.022(2) 0.032(2) 0.065(3) -0.003(2) -0.008(2) -0.0010(19)
N3 0.024(2) 0.020(2) 0.013(2) 0.0017(16) 0.0006(16) -0.0058(17)
C3 0.023(3) 0.030(3) 0.029(3) 0.016(2) -0.001(2) -0.005(2)
O9 0.0204(18) 0.0196(19) 0.0233(19) 0.0050(15) -0.0078(15) 0.0011(15)
C9 0.027(3) 0.030(3) 0.030(3) -0.004(3) 0.002(2) -0.008(2)
N9 0.022(2) 0.024(2) 0.020(2) 0.0022(17) -0.0003(17) -0.0016(17)
O8 0.025(2) 0.029(2) 0.0175(18) 0.0020(15) -0.0045(15) -0.0006(17)
C8 0.028(3) 0.026(3) 0.027(3) -0.003(2) 0.000(2) -0.006(2)
N8 0.020(2) 0.021(2) 0.018(2) 0.0022(17) 0.0019(16) -0.0031(18)
C7 0.031(3) 0.041(3) 0.028(3) -0.004(3) 0.004(2) -0.018(3)
N7 0.018(2) 0.025(2) 0.024(2) 0.0066(17) -0.0038(17) -0.0026(18)
C6 0.020(2) 0.020(2) 0.023(3) 0.000(2) 0.002(2) 0.0028(19)
N6 0.022(2) 0.023(2) 0.024(2) 0.0086(17) -0.0048(18) -0.0037(17)
C5 0.028(3) 0.020(3) 0.024(3) -0.002(2) 0.004(2) 0.001(2)
N5 0.023(2) 0.029(2) 0.018(2) 0.0086(17) -0.0047(17) -0.0026(18)
C4 0.025(3) 0.036(3) 0.024(3) 0.007(2) 0.001(2) -0.006(2)
N4 0.022(2) 0.031(2) 0.015(2) 0.0058(17) -0.0044(16) -0.0060(18)
O10 0.024(2) 0.025(2) 0.025(2) 0.0047(16) -0.0046(16) 0.0002(16)
C10 0.028(4) 0.024(4) 0.020(4) 0.009(3) -0.010(3) -0.008(3)
N10 0.019(2) 0.018(2) 0.022(2) 0.0023(17) 0.0001(17) 0.0015(16)
O11 0.029(2) 0.030(2) 0.0233(19) 0.0042(16) -0.0042(16) -0.0043(18)
C11 0.030(4) 0.026(4) 0.020(4) 0.010(3) -0.012(3) -0.007(3)
N11 0.016(2) 0.019(2) 0.021(2) 0.0029(16) -0.0048(17) 0.0023(16)
O12 0.030(2) 0.039(3) 0.025(2) 0.0158(18) -0.0111(17) -0.010(2)
C12 0.045(3) 0.043(3) 0.034(3) 0.027(2) -0.026(2) -0.029(3)
N12 0.020(2) 0.021(2) 0.018(2) 0.0028(16) -0.0052(17) -0.0004(17)
O13 0.027(2) 0.028(2) 0.0182(18) 0.0058(16) -0.0043(16) -0.0074(17)
C13 0.027(3) 0.056(4) 0.038(3) 0.021(3) -0.017(2) -0.011(3)
N13 0.019(2) 0.026(2) 0.0128(19) 0.0011(16) -0.0022(15) -0.0016(17)
O14 0.034(2) 0.028(2) 0.024(2) 0.0043(16) -0.0051(17) -0.0110(18)
C14 0.022(2) 0.033(3) 0.027(3) 0.007(2) -0.008(2) -0.003(2)
N14 0.021(2) 0.023(2) 0.017(2) -0.0008(17) -0.0016(16) -0.0044(17)
O15 0.035(2) 0.0177(18) 0.025(2) 0.0025(15) -0.0029(17) -0.0020(17)
C15 0.041(3) 0.034(3) 0.017(2) -0.001(2) -0.009(2) -0.003(3)
N15 0.022(2) 0.027(2) 0.020(2) 0.0049(18) -0.0038(18) -0.0014(19)
O16 0.028(2) 0.027(2) 0.067(4) -0.009(2) -0.014(2) -0.0004(18)
C16 0.062(4) 0.045(4) 0.025(3) 0.002(3) -0.021(3) -0.016(3)
N16 0.023(2) 0.024(2) 0.024(2) 0.0076(17) -0.0102(18) -0.0048(18)
O17 0.0204(19) 0.032(2) 0.023(2) -0.0048(17) -0.0058(16) -0.0004(16)
C17 0.022(3) 0.028(3) 0.023(3) 0.009(2) -0.016(2) -0.012(2)
N17 0.026(2) 0.018(2) 0.022(2) 0.0042(16) 0.0002(18) -0.0026(18)
O19 0.034(2) 0.031(2) 0.026(2) 0.0015(17) -0.0086(18) -0.0090(19)
C19 0.024(3) 0.025(3) 0.020(3) 0.008(2) -0.014(2) -0.008(2)
N19 0.019(2) 0.025(2) 0.024(2) 0.0014(18) -0.0040(17) -0.0001(18)
O18 0.026(2) 0.046(3) 0.030(2) -0.005(2) -0.0037(18) -0.010(2)
C18 0.023(3) 0.024(3) 0.020(2) 0.008(2) -0.013(2) -0.011(2)
N18 0.024(2) 0.016(2) 0.018(2) 0.0033(16) 0.0000(16) -0.0013(17)
Br2 0.232(8) 0.215(7) 0.225(8) -0.005(6) -0.039(6) -0.088(6)
C2 0.017(2) 0.023(2) 0.018(2) 0.0039(19) 0.0071(18) -0.0006(18)
N2 0.021(2) 0.021(2) 0.0131(19) 0.0046(16) -0.0091(16) -0.0064(17)
O2 0.035(2) 0.031(2) 0.049(3) 0.016(2) 0.009(2) -0.0100(19)
C39 0.024(2) 0.019(2) 0.015(2) 0.0004(18) -0.0018(18) -0.0070(19)
C38 0.022(3) 0.017(3) 0.025(3) 0.006(2) 0.001(2) -0.002(2)
C37 0.020(2) 0.027(3) 0.027(3) 0.010(2) -0.008(2) -0.007(2)
C36 0.015(2) 0.026(2) 0.016(2) -0.0039(19) -0.0017(18) 0.0038(19)
C35 0.029(3) 0.029(3) 0.022(3) 0.000(2) -0.010(2) 0.006(2)
C34 0.025(2) 0.019(2) 0.023(2) 0.0082(19) -0.0052(19) -0.0056(19)
C33 0.021(2) 0.022(2) 0.019(2) 0.0051(18) -0.0043(19) -0.0001(19)
C32 0.018(2) 0.021(2) 0.021(2) 0.0081(18) -0.0028(18) -0.0023(18)
C31 0.023(2) 0.025(2) 0.025(3) 0.003(2) -0.009(2) -0.0006(19)
C30 0.027(3) 0.017(2) 0.033(3) 0.001(2) 0.001(2) -0.005(2)
C40 0.023(2) 0.022(2) 0.013(2) 0.0008(18) -0.0032(18) -0.0068(19)
C41 0.024(2) 0.015(2) 0.017(2) 0.0000(17) -0.0024(17) -0.0032(19)
C43 0.024(3) 0.020(2) 0.014(2) 0.0046(18) 0.0019(19) -0.0011(19)
C42 0.023(2) 0.023(2) 0.013(2) -0.0017(18) -0.0043(18) -0.0100(19)
C44 0.019(2) 0.040(3) 0.019(2) 0.004(2) -0.0075(19) -0.008(2)
C46 0.015(2) 0.025(2) 0.017(2) 0.0070(18) -0.0022(18) -0.0028(19)
C45 0.014(2) 0.018(2) 0.018(2) 0.0066(17) 0.0002(17) -0.0010(17)
C47 0.012(2) 0.026(2) 0.021(2) 0.0083(19) -0.0022(18) -0.0021(18)
C48 0.014(2) 0.030(3) 0.025(2) 0.0102(19) -0.0071(19) -0.007(2)
C51 0.020(2) 0.021(2) 0.015(2) -0.0018(18) 0.0044(18) 0.0008(18)
C50 0.018(2) 0.023(3) 0.035(3) 0.011(2) -0.008(2) -0.002(2)
C49 0.016(2) 0.021(2) 0.018(2) 0.0043(18) 0.0018(18) 0.0008(19)
C52 0.017(2) 0.019(2) 0.024(2) 0.0013(18) 0.0037(18) 0.0030(19)
C54 0.017(2) 0.018(2) 0.025(2) 0.0026(18) 0.0009(18) 0.0045(19)
C53 0.021(2) 0.020(2) 0.021(2) 0.0005(19) 0.0028(18) 0.0016(19)
C55 0.023(3) 0.029(3) 0.014(2) -0.003(2) 0.003(2) -0.005(2)
C29 0.020(2) 0.022(3) 0.018(2) 0.0062(19) -0.0048(18) -0.002(2)
C24 0.017(2) 0.015(2) 0.022(2) 0.0057(17) -0.0041(18) 0.0033(17)
N24 0.019(2) 0.025(2) 0.024(2) 0.0038(18) -0.0074(17) -0.0023(17)
C26 0.020(2) 0.015(2) 0.022(2) 0.0017(18) -0.0004(18) 0.0042(18)
N26 0.016(2) 0.028(2) 0.021(2) 0.0004(19) -0.0047(17) 0.0001(19)
C25 0.018(2) 0.017(2) 0.022(2) 0.0017(18) -0.0013(18) 0.0031(18)
N25 0.021(2) 0.028(2) 0.027(2) 0.0029(19) -0.0102(19) 0.0011(19)
C28 0.020(2) 0.019(2) 0.030(3) -0.001(2) -0.0027(19) 0.0016(19)
C27 0.021(3) 0.023(3) 0.022(2) -0.004(2) -0.002(2) 0.005(2)
C23 0.017(2) 0.030(3) 0.025(3) 0.012(2) -0.007(2) -0.004(2)
N23 0.023(2) 0.026(2) 0.024(2) -0.0005(18) -0.0023(17) -0.0024(18)
C22 0.013(2) 0.028(3) 0.023(2) 0.005(2) -0.0036(19) 0.000(2)
N22 0.022(2) 0.023(2) 0.030(3) 0.0003(19) -0.0073(18) 0.0005(17)
C20 0.016(2) 0.027(2) 0.022(2) 0.0081(19) -0.0028(19) -0.0067(19)
N20 0.022(2) 0.022(2) 0.028(2) -0.0010(18) -0.0003(17) -0.0021(18)
C21 0.017(2) 0.030(3) 0.019(2) 0.005(2) -0.0018(19) -0.001(2)
N21 0.020(2) 0.022(2) 0.026(2) 0.0047(18) -0.0031(17) -0.0031(17)

loop_
_atom_type_symbol
_atom_type_description
_atom_type_scat_dispersion_real
_atom_type_scat_dispersion_imag
_atom_type_scat_source
C C 0.0033 0.0016 'International Tables Vol C Tables 4.2.6.8 and 6.1.1.4'
H H 0.0000 0.0000 'International Tables Vol C Tables 4.2.6.8 and 6.1.1.4'
N N 0.0061 0.0033 'International Tables Vol C Tables 4.2.6.8 and 6.1.1.4'
O O 0.0106 0.0060 'International Tables Vol C Tables 4.2.6.8 and 6.1.1.4'
U U -9.6767 9.6646 'International Tables Vol C Tables 4.2.6.8 and 6.1.1.4'
Br Br -0.2901 2.4595 'International Tables Vol C Tables 4.2.6.8 and 6.1.1.4'

loop_
_geom_angle_atom_site_label_1
_geom_angle_atom_site_label_2
_geom_angle_atom_site_label_3
_geom_angle
_geom_angle_site_symmetry_1
_geom_angle_site_symmetry_3
O1 U1 O1 180.0 2_666 .
O1 U1 O6 85.4(3) 2_666 2_666
O1 U1 O6 94.6(3) . 2_666
O1 U1 O6 94.6(3) 2_666 .
O1 U1 O6 85.4(3) . .
O6 U1 O6 180.0 2_666 .
O1 U1 O2 89.8(2) 2_666 .
O1 U1 O2 90.2(2) . .
O6 U1 O2 89.1(3) 2_666 .
O6 U1 O2 90.9(3) . .
O1 U1 O2 90.2(2) 2_666 2_666
O1 U1 O2 89.8(2) . 2_666
O6 U1 O2 90.9(3) 2_666 2_666
O6 U1 O2 89.1(3) . 2_666
O2 U1 O2 180.0(2) . 2_666
O1 U1 O5 91.1(3) 2_666 2_666
O1 U1 O5 88.9(3) . 2_666
O2 U1 O5 113.4(2) . 2_666
O2 U1 O5 66.6(2) 2_666 2_666
O1 U1 O5 88.9(3) 2_666 .
O1 U1 O5 91.1(3) . .
O2 U1 O5 66.6(2) . .
O2 U1 O5 113.4(2) 2_666 .
O5 U1 O5 180.0 2_666 .
O1 U1 O4 89.3(3) 2_666 2_666
O1 U1 O4 90.7(3) . 2_666
O2 U1 O4 65.1(2) . 2_666
O2 U1 O4 114.9(2) 2_666 2_666
O5 U1 O4 48.4(3) 2_666 2_666
O5 U1 O4 131.6(3) . 2_666
O1 U1 O4 90.7(3) 2_666 .
O1 U1 O4 89.3(3) . .
O2 U1 O4 114.9(2) . .
O2 U1 O4 65.1(2) 2_666 .
O5 U1 O4 131.6(3) 2_666 .
O5 U1 O4 48.4(3) . .
O4 U1 O4 180.0 2_666 .
O1 U1 C10 88.4(3) 2_666 2_666
O1 U1 C10 91.6(3) . 2_666
O6 U1 C10 3.0(4) 2_666 2_666
O6 U1 C10 177.0(4) . 2_666
O2 U1 C10 89.4(3) . 2_666
O2 U1 C10 90.6(3) 2_666 2_666
O5 U1 C10 24.2(3) 2_666 2_666
O5 U1 C10 155.8(3) . 2_666
O4 U1 C10 24.3(3) 2_666 2_666
O4 U1 C10 155.7(3) . 2_666
O1 U1 C10 91.6(3) 2_666 .
O1 U1 C10 88.4(3) . .
O6 U1 C10 177.0(4) 2_666 .
O6 U1 C10 3.0(4) . .
O2 U1 C10 90.6(3) . .
O2 U1 C10 89.4(3) 2_666 .
O5 U1 C10 155.8(3) 2_666 .
O5 U1 C10 24.2(3) . .
O4 U1 C10 155.7(3) 2_666 .
O4 U1 C10 24.3(3) . .
C10 U1 C10 180.0 2_666 .
C4 N1 C5 121.5(5) . .
C4 N1 C7 118.7(6) . .
C5 N1 C7 119.7(6) . .
O3 C1 O2 126.5(6) . .
O3 C1 C2 118.2(6) . .
O2 C1 C2 115.2(6) . .
C10 O4 C11 29.2(7) . .
C10 O4 U1 94.5(8) . .
C11 O4 U1 96.5(6) . .
C10 O5 C11 34.5(8) . .
C10 O5 U1 95.0(8) . .
C11 O5 U1 102.8(7) . .
C10 O6 C11 36.0(12) . .
C10 O6 U1 168.2(14) . .
C11 O6 U1 132.3(9) . .
C42 N3 C55 120.9(5) . 2_767
C42 N3 C39 111.1(5) . .
C55 N3 C39 121.2(5) 2_767 .
C4 C3 C2 120.0(6) . .
C4 C3 H3 120.0 . .
C2 C3 H3 120.0 . .
C9 C9 C8 112.4(7) 2_556 .
C9 C9 H02U 109.1 2_556 .
C8 C9 H02U 109.1 . .
C9 C9 H02V 109.1 2_556 .
C8 C9 H02V 109.1 . .
H02U C9 H02V 107.9 . .
C51 N9 C55 123.3(5) . .
C51 N9 C53 112.3(5) . .
C55 N9 C53 123.1(5) . .
C7 C8 C9 110.0(5) . .
C7 C8 H02I 109.7 . .
C9 C8 H02I 109.7 . .
C7 C8 H02J 109.7 . .
C9 C8 H02J 109.7 . .
H02I C8 H02J 108.2 . .
C54 N8 C53 112.9(5) . .
C54 N8 C38 122.6(5) . 2_767
C53 N8 C38 122.5(5) . 2_767
N1 C7 C8 110.5(5) . .
N1 C7 H02O 109.5 . .
C8 C7 H02O 109.5 . .
N1 C7 H02P 109.5 . .
C8 C7 H02P 109.5 . .
H02O C7 H02P 108.1 . .
C54 N7 C52 112.1(5) . .
C54 N7 C50 121.3(5) . .
C52 N7 C50 122.0(5) . .
C5 C6 C2 119.3(6) . .
C5 C6 H01F 120.4 . .
C2 C6 H01F 120.4 . .
C48 N6 C50 123.1(5) . .
C48 N6 C47 112.9(5) . .
C50 N6 C47 123.8(5) . .
N1 C5 C6 120.3(6) . .
N1 C5 H02Q 119.8 . .
C6 C5 H02Q 119.8 . .
C48 N5 C44 122.7(5) . .
C48 N5 C46 112.4(5) . .
C44 N5 C46 123.9(5) . .
N1 C4 C3 119.4(6) . .
N1 C4 H4 120.3 . .
C3 C4 H4 120.3 . .
C42 N4 C40 112.6(5) . .
C42 N4 C44 123.8(5) . .
C40 N4 C44 123.5(5) . .
O6 C10 C11 108(2) . .
C11 C10 O5 82.0(16) . .
C11 C10 O4 100.1(16) . .
O5 C10 O4 121.4(12) . .
O6 C10 C12 172.8(18) . .
C11 C10 C12 78.6(15) . .
O5 C10 C12 116.7(10) . .
O4 C10 C12 121.1(10) . .
O6 C10 U1 8.7(11) . .
C11 C10 U1 99.4(14) . .
O5 C10 U1 60.8(7) . .
O4 C10 U1 61.2(7) . .
C12 C10 U1 177.1(8) . .
C51 N10 C52 113.0(5) . .
C51 N10 C49 123.3(5) . .
C52 N10 C49 123.7(5) . .
C10 C11 O7 161.7(18) . .
C10 C11 O6 35.9(12) . .
O7 C11 O6 126.2(12) . .
C10 C11 O5 63.5(14) . .
C10 C11 C12 72.1(14) . .
O7 C11 C12 125.8(12) . .
O6 C11 C12 108.0(12) . .
O5 C11 C12 106.3(10) . .
C10 C11 O4 50.7(12) . .
O5 C11 O4 94.1(10) . .
C12 C11 O4 100.0(9) . .
C45 N11 C49 121.4(5) . .
C45 N11 C47 112.0(5) . .
C49 N11 C47 124.1(5) . .
C16 C12 C13 119.7(6) . .
C16 C12 C10 106.6(8) . .
C13 C12 C10 133.4(9) . .
C16 C12 C11 135.3(9) . .
C13 C12 C11 104.9(8) . .
C10 C12 C11 29.3(6) . .
C45 N12 C43 123.0(5) . .
C45 N12 C46 113.0(5) . .
C43 N12 C46 123.5(5) . .
C14 C13 C12 118.9(7) . .
C14 C13 H02Y 120.6 . .
C12 C13 H02Y 120.6 . .
C41 N13 C43 121.2(5) . .
C41 N13 C40 112.4(5) . .
C43 N13 C40 123.3(5) . .
N2 C14 C13 121.5(7) . .
N2 C14 H14 119.2 . .
C13 C14 H14 119.2 . .
C41 N14 C38 122.4(5) . .
C41 N14 C39 112.6(5) . .
C38 N14 C39 124.8(5) . .
N2 C15 C16 119.2(7) . .
N2 C15 H02X 120.4 . .
C16 C15 H02X 120.4 . .
C20 N15 C37 121.6(5) . 2_556
C20 N15 C21 111.1(5) . .
C37 N15 C21 123.6(5) 2_556 .
C12 C16 C15 120.0(7) . .
C12 C16 H02W 120.0 . .
C15 C16 H02W 120.0 . .
C20 N16 C22 113.2(5) . .
C20 N16 C23 121.9(5) . .
C22 N16 C23 124.5(5) . .
N2 C17 C18 113.0(4) . .
N2 C17 H01K 109.0 . .
C18 C17 H01K 109.0 . .
N2 C17 H01N 109.0 . .
C18 C17 H01N 109.0 . .
H01K C17 H01N 107.8 . .
C24 N17 C23 121.2(5) . .
C24 N17 C25 112.1(5) . .
C23 N17 C25 123.6(5) . .
C19 C19 C18 113.1(6) 2_767 .
C19 C19 H01H 109.0 2_767 .
C18 C19 H01H 109.0 . .
C19 C19 H01I 109.0 2_767 .
C18 C19 H01I 109.0 . .
H01H C19 H01I 107.8 . .
C28 N19 C27 123.1(5) . .
C28 N19 C25 112.6(5) . .
C27 N19 C25 122.7(5) . .
C17 C18 C19 111.4(4) . .
C17 C18 H01C 109.3 . .
C19 C18 H01C 109.3 . .
C17 C18 H01D 109.3 . .
C19 C18 H01D 109.3 . .
H01C C18 H01D 108.0 . .
C24 N18 C29 122.2(5) . .
C24 N18 C26 112.5(5) . .
C29 N18 C26 122.6(5) . .
C3 C2 C6 119.4(6) . .
C3 C2 C1 120.6(5) . .
C6 C2 C1 119.9(5) . .
C14 N2 C15 120.6(5) . .
C14 N2 C17 118.8(5) . .
C15 N2 C17 120.6(5) . .
C1 O2 U1 140.3(4) . .
N14 C39 N3 115.1(5) . .
N14 C39 C40 103.5(4) . .
N3 C39 C40 103.3(5) . .
N14 C39 H01J 111.5 . .
N3 C39 H01J 111.5 . .
C40 C39 H01J 111.5 . .
N14 C38 N8 114.0(5) . 2_767
N14 C38 H38 123.0 . .
N8 C38 H38 123.0 2_767 .
N24 C37 N15 113.1(5) . 2_556
N24 C37 H02A 109.0 . .
N15 C37 H02A 109.0 2_556 .
N24 C37 H02B 109.0 . .
N15 C37 H02B 109.0 2_556 .
H02A C37 H02B 107.8 . .
O17 C36 N25 126.2(5) . .
O17 C36 N26 125.5(6) . .
N25 C36 N26 108.3(5) . .
N25 C35 N22 113.0(5) . .
N25 C35 H02K 109.0 . .
N22 C35 H02K 109.0 . .
N25 C35 H02L 109.0 . .
N22 C35 H02L 109.0 . .
H02K C35 H02L 107.8 . .
O19 C34 N24 125.8(6) . .
O19 C34 N23 126.1(6) . .
N24 C34 N23 108.0(5) . .
N22 C33 N24 115.9(5) . .
N22 C33 C32 103.4(5) . .
N24 C33 C32 102.9(5) . .
N22 C33 H33 111.3 . .
N24 C33 H33 111.3 . .
C32 C33 H33 111.3 . .
N23 C32 N21 115.5(5) . .
N23 C32 C33 104.0(4) . .
N21 C32 C33 102.8(5) . .
N23 C32 H32 111.3 . .
N21 C32 H32 111.3 . .
C33 C32 H32 111.3 . .
O16 C31 N22 126.4(6) . .
O16 C31 N21 125.4(6) . .
N22 C31 N21 108.3(5) . .
N20 C30 N23 113.9(5) . .
N20 C30 H02C 108.8 . .
N23 C30 H02C 108.8 . .
N20 C30 H02D 108.8 . .
N23 C30 H02D 108.8 . .
H02C C30 H02D 107.7 . .
N4 C40 N13 115.3(5) . .
N4 C40 C39 103.3(4) . .
N13 C40 C39 102.8(4) . .
N4 C40 H40 111.6 . .
N13 C40 H40 111.6 . .
C39 C40 H40 111.6 . .
O8 C41 N14 125.9(5) . .
O8 C41 N13 126.3(5) . .
N14 C41 N13 107.8(5) . .
N13 C43 N12 113.1(5) . .
N13 C43 H02M 109.0 . .
N12 C43 H02M 109.0 . .
N13 C43 H02N 109.0 . .
N12 C43 H02N 109.0 . .
H02M C43 H02N 107.8 . .
O13 C42 N4 126.0(6) . .
O13 C42 N3 126.1(5) . .
N4 C42 N3 107.9(5) . .
N4 C44 N5 114.8(5) . .
N4 C44 H02E 108.6 . .
N5 C44 H02E 108.6 . .
N4 C44 H02F 108.6 . .
N5 C44 H02F 108.6 . .
H02E C44 H02F 107.6 . .
N12 C46 N5 114.7(5) . .
N12 C46 C47 102.9(4) . .
N5 C46 C47 103.1(4) . .
N12 C46 H01G 111.8 . .
N5 C46 H01G 111.8 . .
C47 C46 H01G 111.8 . .
O9 C45 N12 126.7(5) . .
O9 C45 N11 124.9(5) . .
N12 C45 N11 108.4(5) . .
N6 C47 N11 114.7(5) . .
N6 C47 C46 103.3(5) . .
N11 C47 C46 103.4(4) . .
N6 C47 H47 111.6 . .
N11 C47 H47 111.6 . .
C46 C47 H47 111.6 . .
O12 C48 N5 126.2(6) . .
O12 C48 N6 125.9(6) . .
N5 C48 N6 107.9(5) . .
O10 C51 N10 126.0(5) . .
O10 C51 N9 125.7(6) . .
N10 C51 N9 108.2(5) . .
N6 C50 N7 113.5(5) . .
N6 C50 H02R 108.9 . .
N7 C50 H02R 108.9 . .
N6 C50 H02S 108.9 . .
N7 C50 H02S 108.9 . .
H02R C50 H02S 107.7 . .
N11 C49 N10 114.2(5) . .
N11 C49 H01R 108.7 . .
N10 C49 H01R 108.7 . .
N11 C49 H01S 108.7 . .
N10 C49 H01S 108.7 . .
H01R C49 H01S 107.6 . .
N10 C52 N7 115.9(5) . .
N10 C52 C53 103.4(5) . .
N7 C52 C53 103.0(4) . .
N10 C52 H01E 111.3 . .
N7 C52 H01E 111.3 . .
C53 C52 H01E 111.3 . .
O11 C54 N7 126.5(6) . .
O11 C54 N8 125.6(6) . .
N7 C54 N8 108.0(5) . .
N8 C53 N9 115.3(5) . .
N8 C53 C52 103.1(5) . .
N9 C53 C52 102.8(5) . .
N8 C53 H53 111.7 . .
N9 C53 H53 111.7 . .
C52 C53 H53 111.7 . .
N3 C55 N9 113.9(5) 2_767 .
N3 C55 H02H 123.0 2_767 .
N9 C55 H02H 123.0 . .
N21 C29 N18 112.8(5) . .
N21 C29 H01A 109.0 . .
N18 C29 H01A 109.0 . .
N21 C29 H01B 109.0 . .
N18 C29 H01B 109.0 . .
H01A C29 H01B 107.8 . .
O15 C24 N18 126.1(5) . .
O15 C24 N17 125.5(5) . .
N18 C24 N17 108.3(5) . .
C34 N24 C37 122.3(5) . .
C34 N24 C33 112.8(5) . .
C37 N24 C33 124.7(5) . .
N20 C26 N18 114.9(5) . .
N20 C26 C25 103.3(5) . .
N18 C26 C25 102.4(4) . .
N20 C26 H26 111.8 . .
N18 C26 H26 111.8 . .
C25 C26 H26 111.8 . .
C36 N26 C27 121.0(5) . 2_556
C36 N26 C22 111.0(5) . 2_556
C27 N26 C22 122.8(5) 2_556 2_556
N17 C25 N19 114.8(5) . .
N17 C25 C26 103.8(4) . .
N19 C25 C26 102.9(4) . .
N17 C25 H25 111.6 . .
N19 C25 H25 111.6 . .
C26 C25 H25 111.6 . .
C36 N25 C35 123.0(5) . .
C36 N25 C21 112.9(5) . 2_556
C35 N25 C21 124.1(5) . 2_556
O18 C28 N19 126.0(6) . .
O18 C28 N20 125.5(6) . .
N19 C28 N20 108.5(5) . .
N19 C27 N26 113.5(5) . 2_556
N19 C27 H01P 108.9 . .
N26 C27 H01P 108.9 2_556 .
N19 C27 H01Q 108.9 . .
N26 C27 H01Q 108.9 2_556 .
H01P C27 H01Q 107.7 . .
N16 C23 N17 113.0(5) . .
N16 C23 H02T 123.5 . .
N17 C23 H02T 123.5 . .
C34 N23 C32 112.2(5) . .
C34 N23 C30 122.6(5) . .
C32 N23 C30 124.3(5) . .
N16 C22 N26 115.4(5) . 2_556
N16 C22 C21 103.1(5) . .
N26 C22 C21 103.4(4) 2_556 .
N16 C22 H22 111.4 . .
N26 C22 H22 111.4 2_556 .
C21 C22 H22 111.4 . .
C31 N22 C33 112.7(5) . .
C31 N22 C35 122.2(5) . .
C33 N22 C35 123.3(5) . .
O14 C20 N16 126.4(5) . .
O14 C20 N15 125.7(6) . .
N16 C20 N15 107.9(5) . .
C28 N20 C26 112.4(5) . .
C28 N20 C30 123.7(5) . .
C26 N20 C30 123.2(5) . .
N25 C21 N15 115.6(5) 2_556 .
N25 C21 C22 103.1(5) 2_556 .
N15 C21 C22 103.5(5) . .
N25 C21 H02G 111.3 2_556 .
N15 C21 H02G 111.3 . .
C22 C21 H02G 111.3 . .
C31 N21 C29 123.1(5) . .
C31 N21 C32 111.9(5) . .
C29 N21 C32 123.6(5) . .

loop_
_geom_bond_atom_site_label_1
_geom_bond_atom_site_label_2
_geom_bond_distance
_geom_bond_site_symmetry_2
U1 O1 1.762(4) 2_666
U1 O1 1.762(4) .
U1 O6 2.251(9) 2_666
U1 O6 2.251(9) .
U1 O2 2.268(5) .
U1 O2 2.268(5) 2_666
U1 O5 2.651(9) 2_666
U1 O5 2.651(9) .
U1 O4 2.659(9) 2_666
U1 O4 2.659(9) .
U1 C10 3.025(13) 2_666
U1 C10 3.025(13) .
N1 C4 1.349(8) .
N1 C5 1.353(8) .
N1 C7 1.485(8) .
C1 O3 1.220(9) .
C1 O2 1.275(8) .
C1 C2 1.510(8) .
O4 C10 1.249(15) .
O4 C11 1.588(16) .
O5 C10 1.246(16) .
O5 C11 1.378(16) .
O6 C10 0.786(13) .
O6 C11 1.274(17) .
O7 C11 1.248(19) .
N3 C42 1.376(8) .
N3 C55 1.446(7) 2_767
N3 C39 1.454(7) .
C3 C4 1.374(9) .
C3 C2 1.379(8) .
C3 H3 0.9500 .
O9 C45 1.229(7) .
C9 C9 1.509(13) 2_556
C9 C8 1.512(9) .
C9 H02U 0.9900 .
C9 H02V 0.9900 .
N9 C51 1.371(8) .
N9 C55 1.451(8) .
N9 C53 1.458(8) .
O8 C41 1.220(7) .
C8 C7 1.504(9) .
C8 H02I 0.9900 .
C8 H02J 0.9900 .
N8 C54 1.367(8) .
N8 C53 1.440(7) .
N8 C38 1.449(7) 2_767
C7 H02O 0.9900 .
C7 H02P 0.9900 .
N7 C54 1.362(8) .
N7 C52 1.453(8) .
N7 C50 1.454(8) .
C6 C5 1.365(9) .
C6 C2 1.387(8) .
C6 H01F 0.9500 .
N6 C48 1.375(8) .
N6 C50 1.438(8) .
N6 C47 1.438(7) .
C5 H02Q 0.9500 .
N5 C48 1.371(8) .
N5 C44 1.450(8) .
N5 C46 1.452(7) .
C4 H4 0.9500 .
N4 C42 1.369(7) .
N4 C40 1.440(7) .
N4 C44 1.450(8) .
O10 C51 1.222(7) .
C10 C11 0.787(16) .
C10 C12 1.533(14) .
N10 C51 1.363(8) .
N10 C52 1.443(7) .
N10 C49 1.460(7) .
O11 C54 1.220(7) .
C11 C12 1.579(14) .
N11 C45 1.380(7) .
N11 C49 1.443(7) .
N11 C47 1.444(7) .
O12 C48 1.218(7) .
C12 C16 1.356(12) .
C12 C13 1.384(12) .
N12 C45 1.353(7) .
N12 C43 1.447(7) .
N12 C46 1.448(7) .
O13 C42 1.223(7) .
C13 C14 1.362(9) .
C13 H02Y 0.9500 .
N13 C41 1.371(7) .
N13 C43 1.446(7) .
N13 C40 1.449(7) .
O14 C20 1.224(8) .
C14 N2 1.342(8) .
C14 H14 0.9500 .
N14 C41 1.366(7) .
N14 C38 1.429(8) .
N14 C39 1.445(7) .
O15 C24 1.219(7) .
C15 N2 1.348(8) .
C15 C16 1.397(10) .
C15 H02X 0.9500 .
N15 C20 1.388(7) .
N15 C37 1.446(8) 2_556
N15 C21 1.450(8) .
O16 C31 1.213(8) .
C16 H02W 0.9500 .
N16 C20 1.360(8) .
N16 C22 1.438(8) .
N16 C23 1.442(7) .
O17 C36 1.219(7) .
C17 N2 1.488(6) .
C17 C18 1.521(8) .
C17 H01K 0.9900 .
C17 H01N 0.9900 .
N17 C24 1.369(8) .
N17 C23 1.443(7) .
N17 C25 1.445(7) .
O19 C34 1.220(8) .
C19 C19 1.525(11) 2_767
C19 C18 1.528(7) .
C19 H01H 0.9900 .
C19 H01I 0.9900 .
N19 C28 1.360(8) .
N19 C27 1.448(8) .
N19 C25 1.449(7) .
O18 C28 1.225(8) .
C18 H01C 0.9900 .
C18 H01D 0.9900 .
N18 C24 1.367(7) .
N18 C29 1.444(7) .
N18 C26 1.455(7) .
C39 C40 1.546(8) .
C39 H01J 1.0000 .
C38 N8 1.449(7) 2_767
C38 H38 0.9500 .
C37 N24 1.440(7) .
C37 N15 1.446(8) 2_556
C37 H02A 0.9900 .
C37 H02B 0.9900 .
C36 N25 1.366(8) .
C36 N26 1.379(7) .
C35 N25 1.436(7) .
C35 N22 1.457(8) .
C35 H02K 0.9900 .
C35 H02L 0.9900 .
C34 N24 1.371(8) .
C34 N23 1.371(8) .
C33 N22 1.442(8) .
C33 N24 1.443(7) .
C33 C32 1.551(8) .
C33 H33 1.0000 .
C32 N23 1.440(8) .
C32 N21 1.460(7) .
C32 H32 1.0000 .
C31 N22 1.358(8) .
C31 N21 1.368(8) .
C30 N20 1.445(8) .
C30 N23 1.450(8) .
C30 H02C 0.9900 .
C30 H02D 0.9900 .
C40 H40 1.0000 .
C43 H02M 0.9900 .
C43 H02N 0.9900 .
C44 H02E 0.9900 .
C44 H02F 0.9900 .
C46 C47 1.560(8) .
C46 H01G 1.0000 .
C47 H47 1.0000 .
C50 H02R 0.9900 .
C50 H02S 0.9900 .
C49 H01R 0.9900 .
C49 H01S 0.9900 .
C52 C53 1.551(8) .
C52 H01E 1.0000 .
C53 H53 1.0000 .
C55 N3 1.446(7) 2_767
C55 H02H 0.9500 .
C29 N21 1.444(7) .
C29 H01A 0.9900 .
C29 H01B 0.9900 .
C26 N20 1.440(8) .
C26 C25 1.561(8) .
C26 H26 1.0000 .
N26 C27 1.449(8) 2_556
N26 C22 1.461(7) 2_556
C25 H25 1.0000 .
N25 C21 1.444(8) 2_556
C28 N20 1.370(8) .
C27 N26 1.449(8) 2_556
C27 H01P 0.9900 .
C27 H01Q 0.9900 .
C23 H02T 0.9500 .
C22 N26 1.461(7) 2_556
C22 C21 1.552(8) .
C22 H22 1.0000 .
C21 N25 1.444(8) 2_556
C21 H02G 1.0000 .
